data_4509830
loop_
_publ_author_name
'Kohmoto, Shigeo'
'Kuroda, Yu'
'Kishikawa, Keiki'
'Masu, Hyuma'
'Azumaya, Isao'

_publ_section_title
;
 Generation of Square-Shaped Cyclic Dimers vs Zigzag Hydrogen-Bonding
 Networks and Pseudoconformational Polymorphism of Tethered Benzoic Acids
;
_journal_issue 12
_journal_name_full 'Crystal Growth &amp; Design'
_journal_page_first 5017
_journal_paper_doi 10.1021/cg901244v
_journal_volume 9
_journal_year 2009
_chemical_formula_sum 'C33 H32 O8'
_chemical_formula_weight 556.59
_chemical_name_systematic
; 
 ? 
;
_space_group_IT_number 2
_symmetry_cell_setting triclinic
_symmetry_space_group_name_Hall '-P 1'
_symmetry_space_group_name_H-M 'P -1'
_atom_sites_solution_hydrogens geom
_atom_sites_solution_primary direct
_atom_sites_solution_secondary difmap
_audit_creation_method SHELXL-97
_cell_angle_alpha 79.032(8)
_cell_angle_beta 75.086(8)
_cell_angle_gamma 67.286(7)
_cell_formula_units_Z 2
_cell_length_a 10.016(6)
_cell_length_b 11.027(7)
_cell_length_c 14.051(8)
_cell_measurement_reflns_used 424
_cell_measurement_temperature 90
_cell_measurement_theta_max 0.00
_cell_measurement_theta_min 0.00
_cell_volume 1376.1(14)
_computing_cell_refinement 'APEX2 (Bruker AXS, 2006)'
_computing_data_collection 'APEX2 (Bruker AXS, 2006)'
_computing_data_reduction 'SAINT (Bruker AXS, 2004)'
_computing_molecular_graphics 'XSHEL (Bruker AXS,2002)'
_computing_publication_material 'XCIF (Bruker AXS, 2001)'
_computing_structure_refinement 'SHELXL-97 (Sheldrick, 1997)'
_computing_structure_solution 'SHELXS-97 (Sheldrick, 1997)'
_diffrn_ambient_temperature 90
_diffrn_detector_area_resol_mean 8.333
_diffrn_measured_fraction_theta_full 0.963
_diffrn_measured_fraction_theta_max 0.850
_diffrn_measurement_device_type 'Bruker APEXII CCD area detector'
_diffrn_measurement_method 'phi and omega scans'
_diffrn_radiation_monochromator graphite
_diffrn_radiation_source 'sealed tube'
_diffrn_radiation_type MoK\a
_diffrn_radiation_wavelength 0.71073
_diffrn_reflns_av_R_equivalents 0.0519
_diffrn_reflns_av_sigmaI/netI 0.2073
_diffrn_reflns_limit_h_max 10
_diffrn_reflns_limit_h_min -12
_diffrn_reflns_limit_k_max 12
_diffrn_reflns_limit_k_min -13
_diffrn_reflns_limit_l_max 8
_diffrn_reflns_limit_l_min -17
_diffrn_reflns_number 6706
_diffrn_reflns_theta_full 25.00
_diffrn_reflns_theta_max 27.17
_diffrn_reflns_theta_min 1.51
_exptl_absorpt_coefficient_mu 0.096
_exptl_absorpt_correction_T_max 0.9952
_exptl_absorpt_correction_T_min 0.9811
_exptl_absorpt_correction_type empirical
_exptl_absorpt_process_details
;
SADABS Sheldrick 1996
;
_exptl_crystal_colour colourless
_exptl_crystal_density_diffrn 1.343
_exptl_crystal_density_method 'not measured'
_exptl_crystal_description prismatic
_exptl_crystal_F_000 588
_exptl_crystal_size_max 0.20
_exptl_crystal_size_mid 0.10
_exptl_crystal_size_min 0.05
_refine_diff_density_max 0.361
_refine_diff_density_min -0.399
_refine_diff_density_rms 0.081
_refine_ls_extinction_method none
_refine_ls_goodness_of_fit_ref 0.921
_refine_ls_hydrogen_treatment constr
_refine_ls_matrix_type full
_refine_ls_number_parameters 372
_refine_ls_number_reflns 5185
_refine_ls_number_restraints 7
_refine_ls_restrained_S_all 0.921
_refine_ls_R_factor_all 0.2247
_refine_ls_R_factor_gt 0.0789
_refine_ls_shift/su_max 0.000
_refine_ls_shift/su_mean 0.000
_refine_ls_structure_factor_coef Fsqd
_refine_ls_weighting_details 'calc w=1/[\s^2^(Fo^2^)+(0.0887P)^2^+0.0000P] where P=(Fo^2^+2Fc^2^)/3'
_refine_ls_weighting_scheme calc
_refine_ls_wR_factor_gt 0.1601
_refine_ls_wR_factor_ref 0.2218
_reflns_number_gt 1957
_reflns_number_total 5185
_reflns_threshold_expression >2sigma(I)
_cod_data_source_file cg901244vsup1.cif
_cod_data_source_block 2(a0809201mas)
_cod_depositor_comments
;
The following automatic conversions were performed:

'_symmetry_cell_setting' value 'Triclinic' changed to 'triclinic'
according to /home/saulius/struct/CIF-dictionaries/cif_core.dic
dictionary named 'cif_core.dic' version 2.4.2 from 2011-04-26.

Automatic conversion script
Id: cif_fix_values 1891 2012-01-12 08:04:46Z andrius 
;
_cod_original_sg_symbol_H-M 'P-1   '
_cod_database_code 4509830

loop_
_symmetry_equiv_pos_as_xyz
'x, y, z'
'-x, -y, -z'

loop_
_atom_site_label
_atom_site_type_symbol
_atom_site_fract_x
_atom_site_fract_y
_atom_site_fract_z
_atom_site_U_iso_or_equiv
_atom_site_adp_type
_atom_site_occupancy
_atom_site_symmetry_multiplicity
_atom_site_calc_flag
_atom_site_refinement_flags
C25 C 0.1752(6) 0.3498(5) -0.0002(4) 0.0202(13) Uani 1 1 d .
C24 C 0.2171(5) 0.4590(5) -0.0171(4) 0.0208(13) Uani 1 1 d .
H24 H 0.2118 0.5123 -0.0787 0.025 Uiso 1 1 calc R
O7 O 0.3081(4) 0.6003(3) 0.0301(3) 0.0242(10) Uani 1 1 d .
C23 C 0.2663(6) 0.4918(5) 0.0540(4) 0.0197(13) Uani 1 1 d .
C21 C 0.2350(5) 0.3022(5) 0.1598(4) 0.0178(13) Uani 1 1 d .
O2 O 0.6965(4) 0.8889(4) 0.5183(3) 0.0352(11) Uani 1 1 d .
O3 O 0.5839(4) 1.0500(3) 0.1763(3) 0.0263(10) Uani 1 1 d .
O1 O 0.7797(4) 1.0352(4) 0.5505(3) 0.0301(10) Uani 1 1 d .
H1 H 0.8040 0.9782 0.5980 0.045 Uiso 1 1 calc R
C5 C 0.6795(6) 1.1972(5) 0.2107(4) 0.0219(13) Uani 1 1 d .
H5 H 0.6669 1.2434 0.1474 0.026 Uiso 1 1 calc R
C8 C 0.5527(6) 0.9298(5) 0.2049(4) 0.0228(14) Uani 1 1 d U
H8A H 0.4777 0.9371 0.2673 0.027 Uiso 1 1 calc R
H8B H 0.6436 0.8544 0.2155 0.027 Uiso 1 1 calc R
C4 C 0.6387(6) 1.0878(5) 0.2427(4) 0.0247(14) Uani 1 1 d .
C10 C 0.4577(6) 0.7838(5) 0.1482(4) 0.0220(13) Uani 1 1 d U
H10A H 0.3811 0.7930 0.2098 0.026 Uiso 1 1 calc R
H10B H 0.5470 0.7084 0.1616 0.026 Uiso 1 1 calc R
O4 O 0.7781(4) 1.3480(4) 0.2317(3) 0.0279(10) Uani 1 1 d .
O6 O 0.2069(4) 0.1196(3) 0.2760(3) 0.0256(10) Uani 1 1 d .
C22 C 0.2764(5) 0.4122(5) 0.1440(4) 0.0205(13) Uani 1 1 d .
H22 H 0.3108 0.4330 0.1936 0.025 Uiso 1 1 calc R
O5 O 0.2858(5) 0.2619(4) 0.3191(3) 0.0314(10) Uani 1 1 d .
H5A H 0.2899 0.2101 0.3714 0.047 Uiso 1 1 calc R
C6 C 0.7386(6) 1.2394(5) 0.2708(4) 0.0223(13) Uani 1 1 d .
C12 C 0.3627(6) 0.6299(5) 0.1049(4) 0.0220(13) Uani 1 1 d U
H12A H 0.4512 0.5546 0.1198 0.026 Uiso 1 1 calc R
H12B H 0.2862 0.6450 0.1666 0.026 Uiso 1 1 calc R
C9 C 0.4951(6) 0.9088(5) 0.1219(4) 0.0240(14) Uani 1 1 d U
H9A H 0.5710 0.9013 0.0600 0.029 Uiso 1 1 calc R
H9B H 0.4057 0.9856 0.1108 0.029 Uiso 1 1 calc R
C2 C 0.7122(6) 1.0647(5) 0.3956(4) 0.0192(13) Uani 1 1 d .
C7 C 0.7555(6) 1.1751(5) 0.3658(4) 0.0255(14) Uani 1 1 d .
H7 H 0.7945 1.2051 0.4078 0.031 Uiso 1 1 calc R
C26 C 0.1810(6) 0.2701(5) 0.0893(4) 0.0207(13) Uani 1 1 d .
H26 H 0.1494 0.1966 0.1022 0.025 Uiso 1 1 calc R
C11 C 0.4018(6) 0.7524(5) 0.0673(4) 0.0227(14) Uani 1 1 d U
H11A H 0.3137 0.8275 0.0517 0.027 Uiso 1 1 calc R
H11B H 0.4794 0.7370 0.0062 0.027 Uiso 1 1 calc R
C3 C 0.6554(6) 1.0196(5) 0.3348(4) 0.0258(14) Uani 1 1 d .
H3 H 0.6285 0.9436 0.3561 0.031 Uiso 1 1 calc R
C1 C 0.7288(6) 0.9890(5) 0.4936(4) 0.0225(14) Uani 1 1 d .
C20 C 0.2423(6) 0.2187(5) 0.2565(4) 0.0185(12) Uani 1 1 d .
C13 C 0.8628(6) 1.3816(5) 0.2839(4) 0.0251(14) Uani 1 1 d .
H13A H 0.9211 1.4304 0.2365 0.030 Uiso 1 1 calc R
H13B H 0.9333 1.2991 0.3109 0.030 Uiso 1 1 calc R
C14 C 0.7701(6) 1.4644(5) 0.3675(4) 0.0242(14) Uani 1 1 d .
C17 C 0.6111(7) 1.6253(6) 0.5195(5) 0.0342(16) Uani 1 1 d .
H17 H 0.5574 1.6809 0.5710 0.041 Uiso 1 1 calc R
C15 C 0.6296(6) 1.5566(5) 0.3643(4) 0.0305(15) Uani 1 1 d .
H15 H 0.5869 1.5647 0.3093 0.037 Uiso 1 1 calc R
C18 C 0.7496(7) 1.5328(6) 0.5247(4) 0.0349(15) Uani 1 1 d .
H18 H 0.7904 1.5238 0.5808 0.042 Uiso 1 1 calc R
C19 C 0.8296(7) 1.4535(6) 0.4499(4) 0.0342(16) Uani 1 1 d .
H19 H 0.9255 1.3912 0.4541 0.041 Uiso 1 1 calc R
C16 C 0.5517(7) 1.6359(6) 0.4388(5) 0.0336(16) Uani 1 1 d .
H16 H 0.4559 1.6987 0.4348 0.040 Uiso 1 1 calc R
O8 O 0.1307(4) 0.3257(3) -0.0773(3) 0.0244(10) Uani 1 1 d .
C27 C 0.0775(6) 0.2192(5) -0.0605(4) 0.0227(14) Uani 1 1 d .
H27A H -0.0106 0.2358 -0.0059 0.027 Uiso 1 1 calc R
H27B H 0.1546 0.1359 -0.0410 0.027 Uiso 1 1 calc R
C29 C -0.0113(6) 0.1047(5) -0.1538(4) 0.0249(14) Uani 1 1 d .
H29 H -0.0172 0.0444 -0.0961 0.030 Uiso 1 1 calc R
C28 C 0.0378(6) 0.2066(5) -0.1534(4) 0.0229(14) Uani 1 1 d .
C33 C 0.0491(6) 0.2919(5) -0.2398(4) 0.0254(14) Uani 1 1 d .
H33 H 0.0833 0.3617 -0.2415 0.030 Uiso 1 1 calc R
C30 C -0.0517(6) 0.0896(6) -0.2362(4) 0.0300(15) Uani 1 1 d .
H30 H -0.0860 0.0200 -0.2349 0.036 Uiso 1 1 calc R
C31 C -0.0420(6) 0.1768(6) -0.3216(4) 0.0303(15) Uani 1 1 d .
H31 H -0.0715 0.1681 -0.3783 0.036 Uiso 1 1 calc R
C32 C 0.0106(6) 0.2755(6) -0.3232(4) 0.0293(15) Uani 1 1 d .
H32 H 0.0206 0.3331 -0.3820 0.035 Uiso 1 1 calc R

loop_
_atom_site_aniso_label
_atom_site_aniso_U_11
_atom_site_aniso_U_22
_atom_site_aniso_U_33
_atom_site_aniso_U_23
_atom_site_aniso_U_13
_atom_site_aniso_U_12
C25 0.022(3) 0.017(3) 0.022(3) 0.004(3) -0.008(3) -0.008(3)
C24 0.020(3) 0.018(3) 0.022(3) 0.012(3) -0.009(3) -0.008(3)
O7 0.039(2) 0.016(2) 0.028(2) 0.0047(17) -0.015(2) -0.0185(19)
C23 0.024(3) 0.020(3) 0.022(3) 0.005(3) -0.007(3) -0.017(3)
C21 0.023(3) 0.012(3) 0.022(3) 0.003(2) -0.009(3) -0.010(3)
O2 0.063(3) 0.030(2) 0.031(3) 0.0130(19) -0.020(2) -0.037(2)
O3 0.041(3) 0.020(2) 0.029(2) 0.0062(18) -0.014(2) -0.023(2)
O1 0.046(3) 0.024(2) 0.031(2) 0.0115(18) -0.018(2) -0.025(2)
C5 0.025(3) 0.019(3) 0.022(3) 0.004(3) -0.007(3) -0.010(3)
C8 0.031(3) 0.020(3) 0.032(3) 0.004(3) -0.014(3) -0.022(3)
C4 0.029(3) 0.021(3) 0.033(4) 0.003(3) -0.015(3) -0.015(3)
C10 0.029(3) 0.022(3) 0.022(3) 0.008(2) -0.012(3) -0.017(3)
O4 0.047(3) 0.022(2) 0.029(2) 0.0094(18) -0.016(2) -0.028(2)
O6 0.039(2) 0.016(2) 0.031(2) 0.0086(18) -0.015(2) -0.0199(19)
C22 0.030(3) 0.019(3) 0.022(3) -0.001(2) -0.012(3) -0.014(3)
O5 0.056(3) 0.025(2) 0.020(2) 0.0136(18) -0.016(2) -0.024(2)
C6 0.022(3) 0.012(3) 0.036(4) -0.002(3) -0.007(3) -0.008(3)
C12 0.027(3) 0.016(3) 0.029(3) 0.001(3) -0.011(3) -0.013(3)
C9 0.023(3) 0.021(3) 0.033(4) 0.006(3) -0.010(3) -0.014(3)
C2 0.025(3) 0.015(3) 0.022(3) 0.000(2) -0.006(3) -0.012(3)
C7 0.027(3) 0.023(3) 0.031(4) 0.004(3) -0.011(3) -0.012(3)
C26 0.025(3) 0.020(3) 0.024(3) 0.008(2) -0.007(3) -0.019(3)
C11 0.026(3) 0.023(3) 0.025(3) 0.008(3) -0.010(3) -0.017(3)
C3 0.034(4) 0.012(3) 0.036(4) 0.006(3) -0.010(3) -0.015(3)
C1 0.032(3) 0.016(3) 0.030(4) -0.001(3) -0.015(3) -0.015(3)
C20 0.021(3) 0.014(3) 0.021(3) -0.003(2) -0.004(3) -0.006(3)
C13 0.034(4) 0.023(3) 0.024(3) 0.005(3) -0.010(3) -0.018(3)
C14 0.032(4) 0.015(3) 0.031(4) 0.008(3) -0.010(3) -0.016(3)
C17 0.038(4) 0.023(3) 0.044(4) -0.004(3) -0.001(3) -0.018(3)
C15 0.040(4) 0.024(3) 0.030(4) 0.010(3) -0.017(3) -0.014(3)
C18 0.039(4) 0.036(4) 0.039(4) -0.007(3) -0.015(3) -0.018(3)
C19 0.029(4) 0.035(4) 0.043(4) -0.002(3) -0.014(3) -0.013(3)
C16 0.029(4) 0.024(4) 0.043(4) 0.000(3) -0.010(3) -0.004(3)
O8 0.036(2) 0.017(2) 0.029(2) 0.0044(17) -0.015(2) -0.0173(19)
C27 0.029(3) 0.019(3) 0.025(3) 0.009(3) -0.007(3) -0.018(3)
C29 0.031(3) 0.021(3) 0.030(4) 0.000(3) -0.008(3) -0.017(3)
C28 0.029(3) 0.014(3) 0.030(4) 0.005(3) -0.007(3) -0.015(3)
C33 0.033(4) 0.019(3) 0.035(4) 0.004(3) -0.014(3) -0.018(3)
C30 0.026(3) 0.029(4) 0.042(4) -0.004(3) -0.004(3) -0.019(3)
C31 0.033(4) 0.033(4) 0.030(4) 0.001(3) -0.016(3) -0.013(3)
C32 0.038(4) 0.026(3) 0.028(4) 0.006(3) -0.013(3) -0.014(3)

loop_
_atom_type_symbol
_atom_type_description
_atom_type_scat_dispersion_real
_atom_type_scat_dispersion_imag
_atom_type_scat_source
C C 0.0033 0.0016 'International Tables Vol C Tables 4.2.6.8 and 6.1.1.4'
H H 0.0000 0.0000 'International Tables Vol C Tables 4.2.6.8 and 6.1.1.4'
O O 0.0106 0.0060 'International Tables Vol C Tables 4.2.6.8 and 6.1.1.4'

loop_
_geom_angle_atom_site_label_1
_geom_angle_atom_site_label_2
_geom_angle_atom_site_label_3
_geom_angle
O8 C25 C24 115.7(5)
O8 C25 C26 123.4(5)
C24 C25 C26 120.9(5)
C23 C24 C25 121.0(5)
C23 C24 H24 119.5
C25 C24 H24 119.5
C23 O7 C12 115.7(4)
O7 C23 C24 117.0(5)
O7 C23 C22 123.4(5)
C24 C23 C22 119.5(5)
C22 C21 C26 122.2(5)
C22 C21 C20 119.1(5)
C26 C21 C20 118.7(5)
C4 O3 C8 116.8(4)
C1 O1 H1 109.5
C6 C5 C4 119.9(5)
C6 C5 H5 120.1
C4 C5 H5 120.1
O3 C8 C9 107.4(4)
O3 C8 H8A 110.2
C9 C8 H8A 110.2
O3 C8 H8B 110.2
C9 C8 H8B 110.2
H8A C8 H8B 108.5
C5 C4 C3 121.0(5)
C5 C4 O3 116.1(5)
C3 C4 O3 122.9(5)
C9 C10 C11 114.0(4)
C9 C10 H10A 108.8
C11 C10 H10A 108.8
C9 C10 H10B 108.8
C11 C10 H10B 108.8
H10A C10 H10B 107.7
C6 O4 C13 117.3(4)
C21 C22 C23 118.8(5)
C21 C22 H22 120.6
C23 C22 H22 120.6
C20 O5 H5A 109.5
O4 C6 C5 115.5(5)
O4 C6 C7 123.0(5)
C5 C6 C7 121.5(5)
O7 C12 C11 108.8(4)
O7 C12 H12A 109.9
C11 C12 H12A 109.9
O7 C12 H12B 109.9
C11 C12 H12B 109.9
H12A C12 H12B 108.3
C8 C9 C10 110.1(4)
C8 C9 H9A 109.6
C10 C9 H9A 109.6
C8 C9 H9B 109.6
C10 C9 H9B 109.6
H9A C9 H9B 108.1
C3 C2 C7 122.2(5)
C3 C2 C1 117.1(5)
C7 C2 C1 120.7(5)
C2 C7 C6 116.8(5)
C2 C7 H7 121.6
C6 C7 H7 121.6
C25 C26 C21 117.5(5)
C25 C26 H26 121.2
C21 C26 H26 121.2
C12 C11 C10 108.2(4)
C12 C11 H11A 110.0
C10 C11 H11A 110.0
C12 C11 H11B 110.0
C10 C11 H11B 110.0
H11A C11 H11B 108.4
C4 C3 C2 118.6(5)
C4 C3 H3 120.7
C2 C3 H3 120.7
O2 C1 O1 123.2(5)
O2 C1 C2 120.8(5)
O1 C1 C2 116.0(5)
O6 C20 O5 123.5(5)
O6 C20 C21 122.8(5)
O5 C20 C21 113.7(5)
O4 C13 C14 113.8(4)
O4 C13 H13A 108.8
C14 C13 H13A 108.8
O4 C13 H13B 108.8
C14 C13 H13B 108.8
H13A C13 H13B 107.7
C15 C14 C19 118.1(6)
C15 C14 C13 122.6(5)
C19 C14 C13 119.2(5)
C16 C17 C18 119.1(6)
C16 C17 H17 120.4
C18 C17 H17 120.4
C16 C15 C14 121.2(5)
C16 C15 H15 119.4
C14 C15 H15 119.4
C19 C18 C17 121.0(6)
C19 C18 H18 119.5
C17 C18 H18 119.5
C18 C19 C14 120.1(6)
C18 C19 H19 119.9
C14 C19 H19 120.0
C15 C16 C17 120.4(6)
C15 C16 H16 119.8
C17 C16 H16 119.8
C25 O8 C27 117.4(4)
O8 C27 C28 109.5(4)
O8 C27 H27A 109.8
C28 C27 H27A 109.8
O8 C27 H27B 109.8
C28 C27 H27B 109.8
H27A C27 H27B 108.2
C30 C29 C28 121.3(5)
C30 C29 H29 119.4
C28 C29 H29 119.4
C29 C28 C33 118.3(5)
C29 C28 C27 118.6(5)
C33 C28 C27 123.1(5)
C32 C33 C28 120.4(5)
C32 C33 H33 119.8
C28 C33 H33 119.8
C29 C30 C31 119.8(5)
C29 C30 H30 120.1
C31 C30 H30 120.1
C32 C31 C30 119.5(5)
C32 C31 H31 120.3
C30 C31 H31 120.3
C31 C32 C33 120.7(5)
C31 C32 H32 119.7
C33 C32 H32 119.7

loop_
_geom_bond_atom_site_label_1
_geom_bond_atom_site_label_2
_geom_bond_distance
C25 O8 1.376(6)
C25 C24 1.383(7)
C25 C26 1.392(7)
C24 C23 1.379(7)
C24 H24 0.9500
O7 C23 1.372(6)
O7 C12 1.441(6)
C23 C22 1.398(7)
C21 C22 1.389(7)
C21 C26 1.398(7)
C21 C20 1.492(7)
O2 C1 1.231(6)
O3 C4 1.390(6)
O3 C8 1.438(6)
O1 C1 1.314(6)
O1 H1 0.8400
C5 C6 1.377(7)
C5 C4 1.380(7)
C5 H5 0.9500
C8 C9 1.516(7)
C8 H8A 0.9900
C8 H8B 0.9900
C4 C3 1.383(7)
C10 C9 1.520(7)
C10 C11 1.534(7)
C10 H10A 0.9900
C10 H10B 0.9900
O4 C6 1.377(6)
O4 C13 1.436(6)
O6 C20 1.236(6)
C22 H22 0.9500
O5 C20 1.308(6)
O5 H5A 0.8400
C6 C7 1.405(7)
C12 C11 1.512(7)
C12 H12A 0.9900
C12 H12B 0.9900
C9 H9A 0.9900
C9 H9B 0.9900
C2 C3 1.389(7)
C2 C7 1.403(7)
C2 C1 1.481(7)
C7 H7 0.9500
C26 H26 0.9500
C11 H11A 0.9900
C11 H11B 0.9900
C3 H3 0.9500
C13 C14 1.506(7)
C13 H13A 0.9900
C13 H13B 0.9900
C14 C15 1.388(7)
C14 C19 1.399(7)
C17 C16 1.379(8)
C17 C18 1.379(8)
C17 H17 0.9500
C15 C16 1.368(8)
C15 H15 0.9500
C18 C19 1.373(8)
C18 H18 0.9500
C19 H19 0.9500
C16 H16 0.9500
O8 C27 1.425(6)
C27 C28 1.503(7)
C27 H27A 0.9900
C27 H27B 0.9900
C29 C30 1.378(7)
C29 C28 1.392(7)
C29 H29 0.9500
C28 C33 1.396(7)
C33 C32 1.386(7)
C33 H33 0.9500
C30 C31 1.396(7)
C30 H30 0.9500
C31 C32 1.375(7)
C31 H31 0.9500
C32 H32 0.9500
